data_7030670
loop_
_publ_author_name
'Cheng, Mei-Ling'
'Li, Hong-Xi'
'Liu, Lei-Lei'
'Wang, Hui-Hui'
'Zhang, Yong'
'Lang, Jian-Ping'

_publ_section_title
;
 Unique formation of mono-, tetra- and nona-nuclear zinc complexes from
 protonolysis reactions of [Zn(dmpzm)Et2]
;
_journal_coden_ASTM DTARAF
_journal_issue 11
_journal_name_full 'Dalton Transactions'
_journal_page_first 2012
_journal_page_last 2019
_journal_paper_doi 10.1039/b819637k
_journal_year 2009
_chemical_formula_moiety 'C14 H22 N4 O2 Zn'
_chemical_formula_sum 'C14 H22 N4 O2 Zn'
_chemical_formula_weight 343.73
_space_group_IT_number 2
_symmetry_cell_setting triclinic
_symmetry_space_group_name_Hall '-P 1'
_symmetry_space_group_name_H-M 'P -1'
_atom_sites_solution_hydrogens geom
_atom_sites_solution_primary direct
_atom_sites_solution_secondary difmap
_audit_creation_method SHELXL-97
_cell_angle_alpha 106.46(3)
_cell_angle_beta 106.65(3)
_cell_angle_gamma 102.01(3)
_cell_formula_units_Z 2
_cell_length_a 7.8314(16)
_cell_length_b 10.326(2)
_cell_length_c 11.652(2)
_cell_measurement_reflns_used 3047
_cell_measurement_temperature 193(2)
_cell_measurement_theta_max 25.3491
_cell_measurement_theta_min 3.4124
_cell_volume 821.7(4)
_computing_cell_refinement CrystalClear
_computing_data_collection CrystalClear
_computing_data_reduction CrystalStructure
_computing_molecular_graphics 'Shelxl-97 (Sheldrick, 1997)'
_computing_publication_material 'Shelxl-97 (Sheldrick, 1997)'
_computing_structure_refinement 'SHELXL-97 (Sheldrick, 1997)'
_computing_structure_solution 'SHELXS-97 (Sheldrick, 1990)'
_diffrn_ambient_temperature 193(2)
_diffrn_detector_area_resol_mean 0
_diffrn_measured_fraction_theta_full 0.992
_diffrn_measured_fraction_theta_max 0.992
_diffrn_measurement_device_type 'Rigaku Mercury'
_diffrn_measurement_method \w
_diffrn_radiation_monochromator graphite
_diffrn_radiation_source 'fine-focus sealed tube'
_diffrn_radiation_type MoK\a
_diffrn_radiation_wavelength 0.71073
_diffrn_reflns_av_R_equivalents 0.0396
_diffrn_reflns_av_sigmaI/netI 0.0530
_diffrn_reflns_limit_h_max 9
_diffrn_reflns_limit_h_min -9
_diffrn_reflns_limit_k_max 12
_diffrn_reflns_limit_k_min -11
_diffrn_reflns_limit_l_max 14
_diffrn_reflns_limit_l_min -11
_diffrn_reflns_number 8100
_diffrn_reflns_theta_full 25.35
_diffrn_reflns_theta_max 25.35
_diffrn_reflns_theta_min 3.41
_diffrn_standards_decay_% 0
_diffrn_standards_interval_count 0
_diffrn_standards_interval_time 0
_diffrn_standards_number 0
_exptl_absorpt_coefficient_mu 1.504
_exptl_absorpt_correction_T_max 0.7959
_exptl_absorpt_correction_T_min 0.4157
_exptl_absorpt_correction_type multi-scan
_exptl_absorpt_process_details 'Jacobson, R. (1998) Private communication.'
_exptl_crystal_colour Colorless
_exptl_crystal_density_diffrn 1.389
_exptl_crystal_density_method 'not measured'
_exptl_crystal_description Block
_exptl_crystal_F_000 360
_exptl_crystal_size_max 0.60
_exptl_crystal_size_mid 0.20
_exptl_crystal_size_min 0.15
_refine_diff_density_max 0.447
_refine_diff_density_min -0.370
_refine_diff_density_rms 0.071
_refine_ls_extinction_method none
_refine_ls_goodness_of_fit_ref 1.097
_refine_ls_hydrogen_treatment constr
_refine_ls_matrix_type full
_refine_ls_number_parameters 195
_refine_ls_number_reflns 2983
_refine_ls_number_restraints 1
_refine_ls_restrained_S_all 1.098
_refine_ls_R_factor_all 0.0743
_refine_ls_R_factor_gt 0.0557
_refine_ls_shift/su_max 0.046
_refine_ls_shift/su_mean 0.001
_refine_ls_structure_factor_coef Fsqd
_refine_ls_weighting_details 'calc w=1/[\s^2^(Fo^2^)+(0.0462P)^2^+0.8720P] where P=(Fo^2^+2Fc^2^)/3'
_refine_ls_weighting_scheme calc
_refine_ls_wR_factor_gt 0.1144
_refine_ls_wR_factor_ref 0.1241
_reflns_number_gt 2445
_reflns_number_total 2983
_reflns_threshold_expression >2sigma(I)
_cod_duplicate_entry 7000749
_cod_data_source_file b819637k.txt
_cod_data_source_block 3
_cod_database_code 7030670

loop_
_symmetry_equiv_pos_as_xyz
'x, y, z'
'-x, -y, -z'

loop_
_atom_site_label
_atom_site_type_symbol
_atom_site_fract_x
_atom_site_fract_y
_atom_site_fract_z
_atom_site_U_iso_or_equiv
_atom_site_adp_type
_atom_site_occupancy
_atom_site_symmetry_multiplicity
_atom_site_calc_flag
_atom_site_refinement_flags
Zn1 Zn 0.47505(7) 0.20809(5) 0.31411(5) 0.0439(2) Uani 1 1 d .
O1 O 0.2757(4) 0.2316(3) 0.1773(3) 0.0486(8) Uani 1 1 d U
O2 O 0.1376(5) 0.3684(4) 0.0968(4) 0.0758(11) Uani 1 1 d .
N1 N 0.5253(5) 0.0405(4) 0.1913(3) 0.0414(8) Uani 1 1 d .
N2 N 0.3878(5) -0.0887(4) 0.1260(3) 0.0409(8) Uani 1 1 d .
N3 N 0.1989(5) -0.0766(3) 0.2546(3) 0.0388(8) Uani 1 1 d .
N4 N 0.2982(5) 0.0538(3) 0.3504(3) 0.0389(8) Uani 1 1 d .
C1 C 0.8614(7) 0.1377(6) 0.2330(6) 0.0664(15) Uani 1 1 d .
H1A H 0.8397 0.2272 0.2717 0.100 Uiso 1 1 calc R
H1B H 0.9121 0.1446 0.1664 0.100 Uiso 1 1 calc R
H1C H 0.9513 0.1192 0.2995 0.100 Uiso 1 1 calc R
C2 C 0.6794(6) 0.0183(5) 0.1737(4) 0.0435(10) Uani 1 1 d .
C3 C 0.6384(7) -0.1233(5) 0.0974(4) 0.0540(12) Uani 1 1 d .
H3 H 0.7237 -0.1657 0.0702 0.065 Uiso 1 1 calc R
C4 C 0.4546(7) -0.1901(5) 0.0688(4) 0.0474(11) Uani 1 1 d .
C5 C 0.3377(9) -0.3412(5) -0.0063(5) 0.0725(16) Uani 1 1 d .
H5A H 0.4043 -0.3902 -0.0545 0.109 Uiso 1 1 calc R
H5B H 0.2181 -0.3453 -0.0665 0.109 Uiso 1 1 calc R
H5C H 0.3136 -0.3876 0.0526 0.109 Uiso 1 1 calc R
C6 C 0.2025(6) -0.0964(4) 0.1278(4) 0.0418(10) Uani 1 1 d .
H6A H 0.1618 -0.0223 0.0995 0.050 Uiso 1 1 calc R
H6B H 0.1129 -0.1903 0.0664 0.050 Uiso 1 1 calc R
C7 C 0.0039(8) -0.3203(5) 0.2191(5) 0.0642(14) Uani 1 1 d .
H7A H -0.0849 -0.3247 0.1383 0.096 Uiso 1 1 calc R
H7B H -0.0654 -0.3613 0.2651 0.096 Uiso 1 1 calc R
H7C H 0.0882 -0.3743 0.2005 0.096 Uiso 1 1 calc R
C8 C 0.1168(6) -0.1685(4) 0.3009(4) 0.0443(10) Uani 1 1 d .
C9 C 0.1630(7) -0.0953(5) 0.4287(5) 0.0515(12) Uani 1 1 d .
H9 H 0.1254 -0.1309 0.4874 0.062 Uiso 1 1 calc R
C10 C 0.2761(6) 0.0420(5) 0.4568(4) 0.0435(10) Uani 1 1 d .
C11 C 0.3676(8) 0.1639(5) 0.5823(4) 0.0592(13) Uani 1 1 d .
H11A H 0.4896 0.2191 0.5877 0.089 Uiso 1 1 calc R
H11B H 0.3858 0.1280 0.6528 0.089 Uiso 1 1 calc R
H11C H 0.2875 0.2249 0.5890 0.089 Uiso 1 1 calc R
C12 C 0.6733(8) 0.3774(5) 0.4523(5) 0.0650(14) Uani 1 1 d .
H12A H 0.6201 0.4184 0.5162 0.078 Uiso 1 1 calc R
H12B H 0.7753 0.3455 0.4963 0.078 Uiso 1 1 calc R
C13 C 0.7588(9) 0.4936(6) 0.4132(7) 0.100(2) Uani 1 1 d .
H13A H 0.8221 0.4574 0.3557 0.150 Uiso 1 1 calc R
H13B H 0.8502 0.5733 0.4900 0.150 Uiso 1 1 calc R
H13C H 0.6600 0.5261 0.3684 0.150 Uiso 1 1 calc R
C14 C 0.2482(7) 0.3457(5) 0.1800(5) 0.0551(12) Uani 1 1 d U
H14 H 0.3228 0.4257 0.2566 0.066 Uiso 1 1 calc R

loop_
_atom_site_aniso_label
_atom_site_aniso_U_11
_atom_site_aniso_U_22
_atom_site_aniso_U_33
_atom_site_aniso_U_23
_atom_site_aniso_U_13
_atom_site_aniso_U_12
Zn1 0.0410(3) 0.0376(3) 0.0489(3) 0.0149(2) 0.0135(2) 0.0097(2)
O1 0.0530(19) 0.0389(17) 0.0523(19) 0.0160(14) 0.0144(15) 0.0191(15)
O2 0.075(3) 0.055(2) 0.071(2) 0.0221(19) -0.011(2) 0.0240(19)
N1 0.042(2) 0.0398(19) 0.045(2) 0.0176(17) 0.0178(17) 0.0137(17)
N2 0.040(2) 0.043(2) 0.039(2) 0.0137(16) 0.0145(16) 0.0133(17)
N3 0.037(2) 0.0371(19) 0.040(2) 0.0137(16) 0.0137(16) 0.0086(16)
N4 0.041(2) 0.0352(18) 0.0384(19) 0.0113(16) 0.0136(16) 0.0116(16)
C1 0.044(3) 0.086(4) 0.089(4) 0.050(3) 0.034(3) 0.023(3)
C2 0.040(2) 0.060(3) 0.045(3) 0.027(2) 0.022(2) 0.024(2)
C3 0.059(3) 0.071(3) 0.049(3) 0.024(3) 0.029(3) 0.039(3)
C4 0.059(3) 0.050(3) 0.038(2) 0.014(2) 0.020(2) 0.027(2)
C5 0.092(4) 0.052(3) 0.063(3) 0.002(3) 0.027(3) 0.030(3)
C6 0.041(3) 0.039(2) 0.037(2) 0.0117(19) 0.008(2) 0.0094(19)
C7 0.073(4) 0.046(3) 0.067(3) 0.023(3) 0.024(3) 0.003(3)
C8 0.042(3) 0.040(2) 0.053(3) 0.023(2) 0.017(2) 0.009(2)
C9 0.059(3) 0.054(3) 0.056(3) 0.033(2) 0.031(2) 0.017(2)
C10 0.047(3) 0.048(3) 0.042(3) 0.020(2) 0.020(2) 0.022(2)
C11 0.075(4) 0.057(3) 0.043(3) 0.014(2) 0.021(3) 0.023(3)
C12 0.064(3) 0.049(3) 0.059(3) 0.012(2) 0.009(3) 0.004(3)
C13 0.072(4) 0.050(3) 0.145(7) 0.039(4) 0.004(4) -0.001(3)
C14 0.049(3) 0.048(3) 0.049(3) 0.008(2) 0.001(2) 0.013(2)

loop_
_atom_type_symbol
_atom_type_description
_atom_type_scat_dispersion_real
_atom_type_scat_dispersion_imag
_atom_type_scat_source
C C 0.0033 0.0016 'International Tables Vol C Tables 4.2.6.8 and 6.1.1.4'
H H 0.0000 0.0000 'International Tables Vol C Tables 4.2.6.8 and 6.1.1.4'
N N 0.0061 0.0033 'International Tables Vol C Tables 4.2.6.8 and 6.1.1.4'
O O 0.0106 0.0060 'International Tables Vol C Tables 4.2.6.8 and 6.1.1.4'
Zn Zn 0.2839 1.4301 'International Tables Vol C Tables 4.2.6.8 and 6.1.1.4'

loop_
_geom_angle_atom_site_label_1
_geom_angle_atom_site_label_2
_geom_angle_atom_site_label_3
_geom_angle
C12 Zn1 O1 119.94(18)
C12 Zn1 N1 124.5(2)
O1 Zn1 N1 96.58(13)
C12 Zn1 N4 123.04(19)
O1 Zn1 N4 97.37(13)
N1 Zn1 N4 87.60(13)
C14 O1 Zn1 124.9(3)
C2 N1 N2 105.3(3)
C2 N1 Zn1 134.0(3)
N2 N1 Zn1 119.7(3)
C4 N2 N1 111.5(4)
C4 N2 C6 131.0(4)
N1 N2 C6 117.6(3)
C8 N3 N4 110.8(3)
C8 N3 C6 131.1(4)
N4 N3 C6 118.1(3)
C10 N4 N3 105.8(3)
C10 N4 Zn1 134.0(3)
N3 N4 Zn1 119.3(2)
C2 C1 H1A 109.5
C2 C1 H1B 109.5
H1A C1 H1B 109.5
C2 C1 H1C 109.5
H1A C1 H1C 109.5
H1B C1 H1C 109.5
N1 C2 C3 109.7(4)
N1 C2 C1 120.5(4)
C3 C2 C1 129.8(4)
C4 C3 C2 107.7(4)
C4 C3 H3 126.1
C2 C3 H3 126.1
C3 C4 N2 105.8(4)
C3 C4 C5 130.9(4)
N2 C4 C5 123.3(4)
C4 C5 H5A 109.5
C4 C5 H5B 109.5
H5A C5 H5B 109.5
C4 C5 H5C 109.5
H5A C5 H5C 109.5
H5B C5 H5C 109.5
N3 C6 N2 111.5(3)
N3 C6 H6A 109.3
N2 C6 H6A 109.3
N3 C6 H6B 109.3
N2 C6 H6B 109.3
H6A C6 H6B 108.0
C8 C7 H7A 109.5
C8 C7 H7B 109.5
H7A C7 H7B 109.5
C8 C7 H7C 109.5
H7A C7 H7C 109.5
H7B C7 H7C 109.5
N3 C8 C9 106.7(4)
N3 C8 C7 122.8(4)
C9 C8 C7 130.5(4)
C8 C9 C10 106.9(4)
C8 C9 H9 126.6
C10 C9 H9 126.6
N4 C10 C9 109.8(4)
N4 C10 C11 121.0(4)
C9 C10 C11 129.1(4)
C10 C11 H11A 109.5
C10 C11 H11B 109.5
H11A C11 H11B 109.5
C10 C11 H11C 109.5
H11A C11 H11C 109.5
H11B C11 H11C 109.5
C13 C12 Zn1 117.0(4)
C13 C12 H12A 108.0
Zn1 C12 H12A 108.0
C13 C12 H12B 108.0
Zn1 C12 H12B 108.0
H12A C12 H12B 107.3
C12 C13 H13A 109.5
C12 C13 H13B 109.5
H13A C13 H13B 109.5
C12 C13 H13C 109.5
H13A C13 H13C 109.5
H13B C13 H13C 109.5
O2 C14 O1 128.0(5)
O2 C14 H14 116.0
O1 C14 H14 116.0

loop_
_geom_bond_atom_site_label_1
_geom_bond_atom_site_label_2
_geom_bond_distance
Zn1 C12 1.975(5)
Zn1 O1 1.997(3)
Zn1 N1 2.098(4)
Zn1 N4 2.106(3)
O1 C14 1.234(5)
O2 C14 1.216(5)
N1 C2 1.335(5)
N1 N2 1.369(5)
N2 C4 1.359(5)
N2 C6 1.443(5)
N3 C8 1.357(5)
N3 N4 1.371(4)
N3 C6 1.442(5)
N4 C10 1.335(5)
C1 C2 1.500(7)
C1 H1A 0.9800
C1 H1B 0.9800
C1 H1C 0.9800
C2 C3 1.391(6)
C3 C4 1.356(7)
C3 H3 0.9500
C4 C5 1.487(7)
C5 H5A 0.9800
C5 H5B 0.9800
C5 H5C 0.9800
C6 H6A 0.9900
C6 H6B 0.9900
C7 C8 1.497(6)
C7 H7A 0.9800
C7 H7B 0.9800
C7 H7C 0.9800
C8 C9 1.364(6)
C9 C10 1.396(6)
C9 H9 0.9500
C10 C11 1.489(6)
C11 H11A 0.9800
C11 H11B 0.9800
C11 H11C 0.9800
C12 C13 1.499(7)
C12 H12A 0.9900
C12 H12B 0.9900
C13 H13A 0.9800
C13 H13B 0.9800
C13 H13C 0.9800
C14 H14 0.9500

loop_
_geom_hbond_atom_site_label_D
_geom_hbond_atom_site_label_H
_geom_hbond_atom_site_label_A
_geom_hbond_distance_DH
_geom_hbond_distance_HA
_geom_hbond_distance_DA
_geom_hbond_angle_DHA
_geom_hbond_site_symmetry_A
C6 H6A O1 0.99 2.39 3.167(5) 135.0 .
C6 H6B O2 0.99 2.29 3.249(6) 164.0 2
C7 H7A O2 0.98 2.54 3.380(7) 143.0 2
